data_7036176
loop_
_publ_author_name
'Wang, Guanzhi'
'Liu, Yuanyuan'
'Huang, Baibiao'
'Qin, Xiaoyan'
'Zhang, Xiaoyang'
'Dai, Ying'

_publ_section_title
;
 A novel metal-organic framework based on bismuth and trimesic acid:
 synthesis, structure and properties.
;
_journal_issue 37
_journal_name_full 'Dalton transactions (Cambridge, England : 2003)'
_journal_page_first 16238
_journal_page_last 16241
_journal_paper_doi 10.1039/c5dt03111g
_journal_volume 44
_journal_year 2015
_chemical_formula_moiety 'C12 H10 Bi N O7, C3 H7 N O, 2(C H4 O )'
_chemical_formula_sum 'C17 H25 Bi N O10'
_chemical_formula_weight 626.19
_chemical_name_common Bi-BTC
_space_group_crystal_system monoclinic
_space_group_IT_number 14
_space_group_name_Hall '-P 2yn'
_space_group_name_H-M_alt 'P 1 21/n 1'
_symmetry_space_group_name_Hall '-P 2yn'
_symmetry_space_group_name_H-M 'P 1 21/n 1'
_atom_sites_solution_hydrogens geom
_audit_creation_method SHELXL-2014/7
_audit_update_record
;
2015-08-11 deposited with the CCDC.
2015-08-18 downloaded from the CCDC.
;
_cell_angle_alpha 90
_cell_angle_beta 99.441(2)
_cell_angle_gamma 90
_cell_formula_units_Z 4
_cell_length_a 10.137(2)
_cell_length_b 15.017(3)
_cell_length_c 11.422(3)
_cell_measurement_reflns_used 7449
_cell_measurement_temperature 293(2)
_cell_measurement_theta_max 27.29
_cell_measurement_theta_min 2.26
_cell_volume 1715.2(7)
_computing_cell_refinement 'Bruker SAINT'
_computing_data_collection 'Bruker APEX2'
_computing_data_reduction 'Bruker SAINT'
_computing_molecular_graphics 'Bruker SHELXTL'
_computing_publication_material 'Bruker SHELXTL'
_computing_structure_refinement 'SHELXL-2014/7 (Sheldrick, 2014)'
_computing_structure_solution 'SHELXS-2014/7 (Sheldrick, 2014)'
_diffrn_ambient_temperature 293(2)
_diffrn_measured_fraction_theta_full 0.996
_diffrn_measured_fraction_theta_max 0.984
_diffrn_measurement_device_type 'Bruker APEX-II CCD'
_diffrn_measurement_method '\f and \w scans'
_diffrn_radiation_type MoK\a
_diffrn_radiation_wavelength 0.71073
_diffrn_reflns_av_unetI/netI 0.0675
_diffrn_reflns_laue_measured_fraction_full 0.996
_diffrn_reflns_laue_measured_fraction_max 0.984
_diffrn_reflns_limit_h_max 13
_diffrn_reflns_limit_h_min -13
_diffrn_reflns_limit_k_max 19
_diffrn_reflns_limit_k_min -19
_diffrn_reflns_limit_l_max 14
_diffrn_reflns_limit_l_min -14
_diffrn_reflns_number 19035
_diffrn_reflns_point_group_measured_fraction_full 0.996
_diffrn_reflns_point_group_measured_fraction_max 0.984
_diffrn_reflns_theta_full 25.242
_diffrn_reflns_theta_max 27.627
_diffrn_reflns_theta_min 2.260
_exptl_absorpt_coefficient_mu 10.306
_exptl_absorpt_correction_T_max 0.683
_exptl_absorpt_correction_T_min 0.320
_exptl_absorpt_correction_type multi-scan
_exptl_absorpt_process_details 'Apex II Suite software'
_exptl_crystal_colour colourless
_exptl_crystal_density_diffrn 2.425
_exptl_crystal_description plate
_exptl_crystal_F_000 912
_exptl_crystal_size_max 0.143
_exptl_crystal_size_mid 0.125
_exptl_crystal_size_min 0.040
_refine_diff_density_max 3.295
_refine_diff_density_min -3.207
_refine_diff_density_rms 0.301
_refine_ls_extinction_coef 0.0022(5)
_refine_ls_extinction_expression Fc^*^=kFc[1+0.001xFc^2^\l^3^/sin(2\q)]^-1/4^
_refine_ls_extinction_method 'SHELXL-2014/7 (Sheldrick 2014'
_refine_ls_goodness_of_fit_ref 0.871
_refine_ls_hydrogen_treatment constr
_refine_ls_matrix_type full
_refine_ls_number_parameters 194
_refine_ls_number_reflns 19035
_refine_ls_number_restraints 1
_refine_ls_restrained_S_all 0.871
_refine_ls_R_factor_all 0.0618
_refine_ls_R_factor_gt 0.0485
_refine_ls_shift/su_max 0.001
_refine_ls_shift/su_mean 0.000
_refine_ls_structure_factor_coef Fsqd
_refine_ls_weighting_details 'w=1/[\s^2^(Fo^2^)+(0.1070P)^2^+22.7131P] where P=(Fo^2^+2Fc^2^)/3'
_refine_ls_weighting_scheme calc
_refine_ls_wR_factor_gt 0.1470
_refine_ls_wR_factor_ref 0.1592
_reflns_Friedel_coverage 0.000
_reflns_number_gt 15529
_reflns_number_total 19035
_reflns_threshold_expression 'I > 2\s(I)'
_cod_data_source_file c5dt03111g6.cif
_cod_data_source_block Bi-BTC
_cod_depositor_comments 'Adding full bibliography for 7036176.cif.'
_cod_database_code 7036176
_shelx_shelxl_version_number 2014/7
_shelx_space_group_comment
;
The symmetry employed for this shelxl refinement is uniquely defined
by the following loop, which should always be used as a source of
symmetry information in preference to the above space-group names.
They are only intended as comments.
;
_shelx_estimated_absorpt_t_min 0.320
_shelx_estimated_absorpt_t_max 0.683

loop_
_space_group_symop_operation_xyz
'x, y, z'
'-x+1/2, y+1/2, -z+1/2'
'-x, -y, -z'
'x-1/2, -y-1/2, z-1/2'

loop_
_atom_site_label
_atom_site_type_symbol
_atom_site_fract_x
_atom_site_fract_y
_atom_site_fract_z
_atom_site_U_iso_or_equiv
_atom_site_adp_type
_atom_site_occupancy
_atom_site_site_symmetry_order
_atom_site_calc_flag
_atom_site_refinement_flags_posn
_atom_site_refinement_flags_adp
Bi1 Bi 0.60874(4) 0.94735(2) 0.39896(4) 0.02036(18) Uani 1 1 d . .
C5 C 0.5646(11) 0.7441(8) 0.6642(10) 0.026(2) Uani 1 1 d . .
O3 O 0.4546(8) 0.8687(5) 0.5645(8) 0.034(2) Uani 1 1 d . .
O5 O 0.8561(9) 0.9490(6) 0.4151(10) 0.046(3) Uani 1 1 d . .
O6 O 0.7278(7) 0.8603(5) 0.2929(7) 0.0276(18) Uani 1 1 d . .
O7 O 0.5916(13) 1.0220(8) 0.2066(10) 0.056(3) Uani 1 1 d . .
O4 O 0.6480(8) 0.8250(6) 0.5156(8) 0.035(2) Uani 1 1 d . .
C8 C 0.5526(12) 0.8174(8) 0.5757(11) 0.029(3) Uani 1 1 d . .
C6 C 0.6878(11) 0.7023(8) 0.7029(11) 0.029(3) Uani 1 1 d . .
H018 H 0.7636 0.7219 0.6744 0.034 Uiso 1 1 calc R U
C1 C 0.6985(10) 0.6327(8) 0.7826(10) 0.025(2) Uani 1 1 d . .
C4 C 0.4509(11) 0.7143(8) 0.7082(11) 0.029(3) Uani 1 1 d . .
H2 H 0.3683 0.7411 0.6834 0.034 Uiso 1 1 calc R U
C2 C 0.5875(11) 0.6038(8) 0.8265(10) 0.026(2) Uani 1 1 d . .
H4 H 0.5952 0.5572 0.8810 0.032 Uiso 1 1 calc R U
C3 C 0.4632(11) 0.6440(8) 0.7898(11) 0.027(3) Uani 1 1 d . .
C7 C 0.8303(11) 0.5895(8) 0.8210(10) 0.024(2) Uani 1 1 d . .
O2 O 0.8369(8) 0.5157(6) 0.8719(7) 0.0278(18) Uani 1 1 d . .
O1 O 0.9354(8) 0.6315(6) 0.7985(8) 0.033(2) Uani 1 1 d . .
C9 C 0.8436(11) 0.8916(8) 0.3354(11) 0.028(3) Uani 1 1 d . .
C10 C 0.496(3) 1.0609(12) 0.1571(18) 0.074(6) Uani 1 1 d . .
H10 H 0.4169 1.0502 0.1859 0.089 Uiso 1 1 calc R U
N1 N 0.4866(19) 1.1173(11) 0.0670(13) 0.089(6) Uani 1 1 d D .
C11 C 0.364(3) 1.1586(17) 0.011(2) 0.140(13) Uani 1 1 d D .
H11A H 0.3474 1.2108 0.0552 0.209 Uiso 1 1 calc R U
H11B H 0.2913 1.1175 0.0102 0.209 Uiso 1 1 calc R U
H11C H 0.3714 1.1751 -0.0685 0.209 Uiso 1 1 calc R U
C12 C 0.603(3) 1.138(2) 0.016(3) 0.166(16) Uani 1 1 d D .
H12A H 0.5766 1.1554 -0.0659 0.250 Uiso 1 1 calc R U
H12B H 0.6602 1.0868 0.0194 0.250 Uiso 1 1 calc R U
H12C H 0.6511 1.1863 0.0587 0.250 Uiso 1 1 calc R U

loop_
_atom_site_aniso_label
_atom_site_aniso_U_11
_atom_site_aniso_U_22
_atom_site_aniso_U_33
_atom_site_aniso_U_23
_atom_site_aniso_U_13
_atom_site_aniso_U_12
Bi1 0.0145(2) 0.0239(3) 0.0240(3) -0.00090(17) 0.00708(16) 0.00072(16)
C5 0.020(5) 0.028(6) 0.031(6) 0.006(5) 0.006(4) -0.003(5)
O3 0.031(5) 0.030(4) 0.042(5) 0.009(4) 0.011(4) 0.008(4)
O5 0.023(5) 0.057(6) 0.060(7) -0.036(5) 0.013(5) -0.006(4)
O6 0.016(4) 0.035(5) 0.033(4) -0.011(4) 0.006(3) -0.001(3)
O7 0.071(8) 0.062(7) 0.039(6) 0.020(6) 0.018(6) 0.017(6)
O4 0.029(5) 0.038(5) 0.040(5) 0.015(4) 0.017(4) 0.005(4)
C8 0.026(6) 0.028(6) 0.031(6) 0.003(5) 0.001(5) -0.004(5)
C6 0.019(6) 0.037(7) 0.032(6) 0.000(5) 0.010(5) -0.002(5)
C1 0.014(5) 0.031(6) 0.029(6) 0.004(5) 0.004(4) 0.006(4)
C4 0.018(5) 0.035(6) 0.034(7) 0.004(5) 0.008(5) 0.001(5)
C2 0.015(5) 0.035(6) 0.029(6) 0.010(5) 0.003(4) -0.001(5)
C3 0.015(5) 0.035(6) 0.033(6) 0.009(5) 0.008(5) -0.001(5)
C7 0.017(5) 0.031(6) 0.025(6) 0.000(5) 0.003(5) 0.002(5)
O2 0.022(4) 0.029(4) 0.032(5) 0.007(4) 0.004(3) 0.001(3)
O1 0.015(4) 0.043(5) 0.041(5) 0.016(4) 0.006(4) 0.001(4)
C9 0.016(5) 0.033(6) 0.035(7) -0.003(5) 0.007(5) 0.003(5)
C10 0.12(2) 0.054(11) 0.049(11) -0.002(9) 0.028(12) -0.016(11)
N1 0.17(2) 0.061(10) 0.035(8) 0.008(7) 0.010(10) 0.008(11)
C11 0.20(3) 0.092(19) 0.10(2) 0.017(16) -0.06(2) 0.03(2)
C12 0.26(5) 0.14(3) 0.11(2) 0.03(2) 0.08(3) -0.05(3)

loop_
_atom_type_symbol
_atom_type_description
_atom_type_scat_dispersion_real
_atom_type_scat_dispersion_imag
_atom_type_scat_source
C C 0.0033 0.0016 'International Tables Vol C Tables 4.2.6.8 and 6.1.1.4'
O O 0.0106 0.0060 'International Tables Vol C Tables 4.2.6.8 and 6.1.1.4'
Bi Bi -4.1077 10.2566 'International Tables Vol C Tables 4.2.6.8 and 6.1.1.4'
H H 0.0000 0.0000 'International Tables Vol C Tables 4.2.6.8 and 6.1.1.4'
N N 0.0061 0.0033 'International Tables Vol C Tables 4.2.6.8 and 6.1.1.4'

loop_
_geom_angle_atom_site_label_1
_geom_angle_atom_site_label_2
_geom_angle_atom_site_label_3
_geom_angle
_geom_angle_site_symmetry_1
_geom_angle_site_symmetry_3
O6 Bi1 O4 77.8(3) . .
O6 Bi1 O1 82.2(3) . 4_575
O4 Bi1 O1 85.5(3) . 4_575
O6 Bi1 O5 54.9(3) . .
O4 Bi1 O5 83.5(3) . .
O1 Bi1 O5 137.0(3) 4_575 .
C6 C5 C4 119.0(11) . .
C6 C5 C8 121.0(10) . .
C4 C5 C8 119.9(10) . .
C9 O5 Bi1 87.6(7) . .
C9 O6 Bi1 97.0(7) . .
C8 O4 Bi1 108.2(7) . .
O3 C8 O4 123.3(11) . .
O3 C8 C5 120.2(11) . .
O4 C8 C5 116.5(10) . .
C1 C6 C5 121.1(10) . .
C2 C1 C6 120.0(10) . .
C2 C1 C7 120.3(10) . .
C6 C1 C7 119.7(10) . .
C3 C4 C5 119.3(11) . .
C1 C2 C3 120.3(10) . .
C2 C3 C4 120.2(10) . .
C2 C3 C9 118.9(10) . 4_576
C4 C3 C9 120.9(10) . 4_576
O2 C7 O1 122.7(10) . .
O2 C7 C1 120.1(10) . .
O1 C7 C1 117.2(10) . .
C7 O1 Bi1 103.8(7) . 4_676
O5 C9 O6 120.4(10) . .
O5 C9 C3 120.8(10) . 4_675
O6 C9 C3 118.8(10) . 4_675
O7 C10 N1 129(2) . .
C10 N1 C12 120(2) . .
C10 N1 C11 124(2) . .
C12 N1 C11 116(2) . .

loop_
_geom_bond_atom_site_label_1
_geom_bond_atom_site_label_2
_geom_bond_distance
_geom_bond_site_symmetry_2
Bi1 O6 2.261(7) .
Bi1 O4 2.266(8) .
Bi1 O1 2.268(8) 4_575
Bi1 O5 2.484(9) .
C5 C6 1.403(16) .
C5 C4 1.404(15) .
C5 C8 1.486(16) .
O3 C8 1.246(14) .
O5 C9 1.246(15) .
O6 C9 1.284(13) .
O7 C10 1.19(3) .
O4 C8 1.280(14) .
C6 C1 1.379(16) .
C1 C2 1.375(15) .
C1 C7 1.486(15) .
C4 C3 1.401(16) .
C2 C3 1.399(15) .
C3 C9 1.493(15) 4_576
C7 O2 1.249(14) .
C7 O1 1.299(13) .
O1 Bi1 2.268(8) 4_676
C9 C3 1.493(15) 4_675
C10 N1 1.33(2) .
N1 C12 1.44(2) .
N1 C11 1.44(2) .

loop_
_platon_squeeze_void_nr
_platon_squeeze_void_average_x
_platon_squeeze_void_average_y
_platon_squeeze_void_average_z
_platon_squeeze_void_volume
_platon_squeeze_void_count_electrons
_platon_squeeze_void_content
1 0.000 0.000 0.500 241 143 ' '
2 0.500 0.500 0.000 241 144 ' '
